data_7155080
loop_
_publ_author_name
'Qian, Bao-Chen'
'Kamori, Akiko'
'Kinami, Kyoko'
'Kato, Atsushi'
'Li, Yi-Xian'
'Fleet, George W. J.'
'Yu, Chu-Yi'

_publ_section_title
;
 Epimerization of C5 of an N-hydroxypyrrolidine in the synthesis of
 swainsonine related iminosugars.
;
_journal_issue 19
_journal_name_full 'Organic &amp; biomolecular chemistry'
_journal_page_first 4488
_journal_page_last 4498
_journal_paper_doi 10.1039/c6ob00531d
_journal_volume 14
_journal_year 2016
_chemical_absolute_configuration rmad
_chemical_formula_moiety 'C14 H19 N O6'
_chemical_formula_sum 'C14 H19 N O6'
_chemical_formula_weight 297.30
_space_group_crystal_system orthorhombic
_space_group_IT_number 19
_space_group_name_Hall 'P 2ac 2ab'
_space_group_name_H-M_alt 'P 21 21 21'
_symmetry_space_group_name_Hall 'P 2ac 2ab'
_symmetry_space_group_name_H-M 'P 21 21 21'
_atom_sites_solution_hydrogens mixed
_audit_creation_date 2015-11-30
_audit_creation_method
;
Olex2 1.2
(compiled 2015.09.30 svn.r3233 for OlexSys, GUI svn.r5103)
;
_audit_update_record
;
2016-02-24 deposited with the CCDC.
2016-04-14 downloaded from the CCDC.
;
_cell_angle_alpha 90
_cell_angle_beta 90
_cell_angle_gamma 90
_cell_formula_units_Z 4
_cell_length_a 5.6525(14)
_cell_length_b 7.679(2)
_cell_length_c 32.488(9)
_cell_measurement_reflns_used 4437
_cell_measurement_temperature 173.1500
_cell_measurement_theta_max 27.4726
_cell_measurement_theta_min 2.5077
_cell_volume 1410.2(6)
_computing_cell_refinement 'CrystalClear (Rigaku Inc., 2007)'
_computing_data_collection 'CrystalClear (Rigaku Inc., 2007)'
_computing_data_reduction 'CrystalClear (Rigaku Inc., 2007)'
_computing_molecular_graphics 'Olex2 (Dolomanov et al., 2009)'
_computing_publication_material 'CIFTAB (Sheldrick, 2013)'
_computing_structure_refinement 'SHELXL (Sheldrick, 2014)'
_computing_structure_solution
;
'SHELXT (Sheldrick, 2014)'
;
_diffrn_ambient_temperature 173.1500
_diffrn_detector_area_resol_mean 28.5714
_diffrn_measured_fraction_theta_full 0.982
_diffrn_measured_fraction_theta_max 0.984
_diffrn_measurement_details
;
scan:
    Number of images: 360
               Slice: -110.0000 - 70.0000
         Image width: 0.5000
            Exp time: 9.0000
       Rotation axis: Omega
               Omega: 0.0000
                 Chi: 45.0000
                 Phi: 90.0000
                 XTD: 45.1050
              2theta: -20.0354
scan:
    Number of images: 300
               Slice: -110.0000 - 40.0000
         Image width: 0.5000
            Exp time: 9.0000
       Rotation axis: Omega
               Omega: 0.0000
                 Chi: 45.0000
                 Phi: 180.0000
                 XTD: 45.1050
              2theta: -20.0354
;
_diffrn_measurement_device
;
Saturn724+ (2x2 bin mode)
;
_diffrn_measurement_device_details
;
AFC10: Fixed Chi 2 circle
;
_diffrn_measurement_device_type 'Saturn724+ CCD'
_diffrn_measurement_method '\w scans at fixed \c = 45\%'
_diffrn_orient_matrix_type d*Trek
_diffrn_orient_matrix_UB_11 -0.0462
_diffrn_orient_matrix_UB_12 0.1708
_diffrn_orient_matrix_UB_13 0.0023
_diffrn_orient_matrix_UB_21 -0.0252
_diffrn_orient_matrix_UB_22 -0.0051
_diffrn_orient_matrix_UB_23 -0.1277
_diffrn_orient_matrix_UB_31 -0.0291
_diffrn_orient_matrix_UB_32 -0.0080
_diffrn_orient_matrix_UB_33 0.0061
_diffrn_radiation_detector CCD
_diffrn_radiation_monochromator 'Graphite Monochromator'
_diffrn_radiation_type MoK\a
_diffrn_radiation_wavelength 0.71073
_diffrn_reflns_av_R_equivalents 0.0296
_diffrn_reflns_av_unetI/netI 0.0261
_diffrn_reflns_Laue_measured_fraction_full 0.982
_diffrn_reflns_Laue_measured_fraction_max 0.984
_diffrn_reflns_limit_h_max 7
_diffrn_reflns_limit_h_min -6
_diffrn_reflns_limit_k_max 9
_diffrn_reflns_limit_k_min -9
_diffrn_reflns_limit_l_max 42
_diffrn_reflns_limit_l_min -41
_diffrn_reflns_number 9818
_diffrn_reflns_point_group_measured_fraction_full 0.984
_diffrn_reflns_point_group_measured_fraction_max 0.986
_diffrn_reflns_theta_full 26.000
_diffrn_reflns_theta_max 27.472
_diffrn_reflns_theta_min 3.252
_diffrn_source 'Sealed Tube'
_diffrn_source_current 30.0000
_diffrn_source_power 1.5000
_diffrn_source_voltage 50.0000
_exptl_absorpt_coefficient_mu 0.110
_exptl_absorpt_correction_T_max 1.0000
_exptl_absorpt_correction_T_min 0.8182
_exptl_absorpt_correction_type multi-scan
_exptl_absorpt_process_details 'CrystalClear (Rigaku Inc., 2007)'
_exptl_crystal_colour Colorless
_exptl_crystal_density_diffrn 1.400
_exptl_crystal_description plate
_exptl_crystal_F_000 632
_exptl_crystal_size_max 0.37
_exptl_crystal_size_mid 0.31
_exptl_crystal_size_min 0.07
_refine_diff_density_max 0.187
_refine_diff_density_min -0.161
_refine_diff_density_rms 0.033
_refine_ls_abs_structure_details
;
 Flack x determined using 1149 quotients [(I+)-(I-)]/[(I+)+(I-)]
 (Parsons, Flack and Wagner, Acta Cryst. B69 (2013) 249-259).
;
_refine_ls_abs_structure_Flack -0.1(4)
_refine_ls_extinction_method none
_refine_ls_goodness_of_fit_ref 1.117
_refine_ls_hydrogen_treatment mixed
_refine_ls_matrix_type full
_refine_ls_number_parameters 206
_refine_ls_number_reflns 3185
_refine_ls_number_restraints 0
_refine_ls_restrained_S_all 1.117
_refine_ls_R_factor_all 0.0350
_refine_ls_R_factor_gt 0.0337
_refine_ls_shift/su_max 0.000
_refine_ls_shift/su_mean 0.000
_refine_ls_structure_factor_coef Fsqd
_refine_ls_weighting_details 'w=1/[\s^2^(Fo^2^)+(0.0276P)^2^+0.2616P] where P=(Fo^2^+2Fc^2^)/3'
_refine_ls_weighting_scheme calc
_refine_ls_wR_factor_gt 0.0726
_refine_ls_wR_factor_ref 0.0733
_reflns_Friedel_coverage 0.690
_reflns_Friedel_fraction_full 0.987
_reflns_Friedel_fraction_max 0.988
_reflns_number_gt 3104
_reflns_number_total 3185
_reflns_threshold_expression 'I > 2\s(I)'
_cod_data_source_file c6ob00531d2.cif
_cod_data_source_block sa4435
_cod_depositor_comments 'Adding full bibliography for 7155080.cif.'
_cod_original_cell_volume 1410.1(6)
_cod_database_code 7155080
_shelx_space_group_comment
;
The symmetry employed for this shelxl refinement is uniquely defined
by the following loop, which should always be used as a source of
symmetry information in preference to the above space-group names.
They are only intended as comments.
;
_diffrn_number_total 1914
_olex2_refinement_description
;
1. Fixed Uiso
 At 1.2 times of:
  All C(H) groups, All C(H,H) groups
2.a Ternary CH refined with riding coordinates:
 C1(H1A), C2(H2A), C3(H3A), C5(H5)
2.b Secondary CH2 refined with riding coordinates:
 C4(H4A,H4B), C6(H6A,H6B), C8(H8A,H8B)
2.c Aromatic/amide H refined with riding coordinates:
 C10(H10), C11(H11), C12(H12), C13(H13), C14(H14)
;
_shelx_shelxl_version_number 2014/7
_olex2_submission_special_instructions 'No special instructions were received'

loop_
_space_group_symop_operation_xyz
'x, y, z'
'-x+1/2, -y, z+1/2'
'-x, y+1/2, -z+1/2'
'x+1/2, -y+1/2, -z'

loop_
_atom_site_label
_atom_site_type_symbol
_atom_site_fract_x
_atom_site_fract_y
_atom_site_fract_z
_atom_site_U_iso_or_equiv
_atom_site_adp_type
_atom_site_occupancy
_atom_site_site_symmetry_order
_atom_site_calc_flag
_atom_site_refinement_flags_posn
O1 O 0.7385(2) 0.18507(17) 0.26747(4) 0.0232(3) Uani 1 1 d .
O2 O 0.3504(2) 0.24240(19) 0.31562(4) 0.0254(3) Uani 1 1 d .
O3 O 0.8221(2) 0.53570(17) 0.24987(4) 0.0218(3) Uani 1 1 d .
O4 O 0.9771(3) 0.7897(2) 0.30834(5) 0.0355(4) Uani 1 1 d .
O5 O 1.0800(3) 0.60641(19) 0.38008(4) 0.0309(3) Uani 1 1 d .
O6 O 0.8409(2) 0.48479(17) 0.42792(4) 0.0259(3) Uani 1 1 d .
N1 N 0.7743(3) 0.42819(19) 0.36170(4) 0.0199(3) Uani 1 1 d .
C1 C 0.8444(3) 0.4140(2) 0.31822(5) 0.0183(3) Uani 1 1 d .
H1A H 1.0158 0.4300 0.3158 0.022 Uiso 1 1 calc R
C2 C 0.7810(3) 0.2220(2) 0.30962(5) 0.0192(4) Uani 1 1 d .
H2A H 0.9099 0.1476 0.3195 0.023 Uiso 1 1 calc R
C3 C 0.5594(3) 0.1867(2) 0.33546(5) 0.0207(4) Uani 1 1 d .
H3A H 0.5489 0.0631 0.3427 0.025 Uiso 1 1 calc R
C4 C 0.5959(3) 0.2976(3) 0.37391(6) 0.0238(4) Uani 1 1 d .
H4A H 0.4494 0.3536 0.3821 0.029 Uiso 1 1 calc R
H4B H 0.6530 0.2271 0.3966 0.029 Uiso 1 1 calc R
C5 C 0.7163(3) 0.5450(2) 0.29011(5) 0.0201(4) Uani 1 1 d .
H5 H 0.5484 0.5141 0.2882 0.024 Uiso 1 1 calc R
C6 C 0.7399(4) 0.7323(2) 0.30427(6) 0.0291(4) Uani 1 1 d .
H6A H 0.6593 0.8071 0.2847 0.035 Uiso 1 1 calc R
H6B H 0.6610 0.7448 0.3306 0.035 Uiso 1 1 calc R
C7 C 0.9121(3) 0.5130(2) 0.38874(5) 0.0223(4) Uani 1 1 d .
C8 C 0.9937(4) 0.5571(3) 0.45901(6) 0.0279(4) Uani 1 1 d .
H8A H 1.0158 0.6807 0.4542 0.033 Uiso 1 1 calc R
H8B H 1.1473 0.5009 0.4580 0.033 Uiso 1 1 calc R
C9 C 0.8822(3) 0.5286(2) 0.50061(6) 0.0243(4) Uani 1 1 d .
C10 C 0.6801(4) 0.4295(3) 0.50654(6) 0.0307(4) Uani 1 1 d .
H10 H 0.6069 0.3761 0.4842 0.037 Uiso 1 1 calc R
C11 C 0.5867(4) 0.4102(3) 0.54600(7) 0.0362(5) Uani 1 1 d .
H11 H 0.4517 0.3429 0.5498 0.043 Uiso 1 1 calc R
C12 C 0.6919(4) 0.4897(3) 0.57945(6) 0.0360(5) Uani 1 1 d .
H12 H 0.6281 0.4766 0.6056 0.043 Uiso 1 1 calc R
C13 C 0.8929(4) 0.5889(3) 0.57359(6) 0.0360(5) Uani 1 1 d .
H13 H 0.9650 0.6428 0.5959 0.043 Uiso 1 1 calc R
C14 C 0.9874(4) 0.6082(3) 0.53461(6) 0.0306(5) Uani 1 1 d .
H14 H 1.1230 0.6751 0.5310 0.037 Uiso 1 1 calc R
H4 H 1.036(5) 0.739(4) 0.3289(8) 0.044(8) Uiso 1 1 d .
H3 H 0.824(5) 0.434(4) 0.2423(8) 0.043(7) Uiso 1 1 d .
H1 H 0.862(5) 0.134(3) 0.2576(8) 0.045(8) Uiso 1 1 d .
H2 H 0.335(5) 0.183(4) 0.2941(8) 0.040(7) Uiso 1 1 d .

loop_
_atom_site_aniso_label
_atom_site_aniso_U_11
_atom_site_aniso_U_22
_atom_site_aniso_U_33
_atom_site_aniso_U_23
_atom_site_aniso_U_13
_atom_site_aniso_U_12
O1 0.0229(7) 0.0252(7) 0.0215(7) -0.0056(5) 0.0008(5) 0.0018(5)
O2 0.0168(6) 0.0337(8) 0.0257(7) -0.0101(6) -0.0015(5) 0.0011(5)
O3 0.0285(7) 0.0190(7) 0.0178(6) 0.0014(5) 0.0020(5) 0.0008(5)
O4 0.0539(10) 0.0238(8) 0.0289(8) 0.0025(6) 0.0003(7) -0.0115(7)
O5 0.0356(8) 0.0341(8) 0.0230(7) -0.0018(6) 0.0022(6) -0.0138(6)
O6 0.0288(7) 0.0309(7) 0.0181(6) -0.0008(5) -0.0012(5) -0.0082(6)
N1 0.0224(7) 0.0194(7) 0.0178(7) 0.0007(6) 0.0010(6) -0.0034(6)
C1 0.0182(8) 0.0190(8) 0.0176(8) 0.0010(6) 0.0008(6) -0.0004(6)
C2 0.0187(8) 0.0175(8) 0.0215(8) -0.0012(7) 0.0003(6) 0.0009(7)
C3 0.0197(8) 0.0195(8) 0.0230(9) -0.0004(7) 0.0006(7) -0.0011(7)
C4 0.0222(9) 0.0285(9) 0.0207(8) 0.0014(7) 0.0013(7) -0.0068(8)
C5 0.0195(8) 0.0210(9) 0.0199(8) 0.0027(7) 0.0024(7) 0.0029(7)
C6 0.0421(12) 0.0196(9) 0.0256(10) 0.0008(7) 0.0056(9) 0.0058(8)
C7 0.0267(9) 0.0207(9) 0.0193(8) 0.0007(7) 0.0011(7) 0.0005(7)
C8 0.0278(10) 0.0336(11) 0.0223(9) -0.0036(8) -0.0023(8) -0.0068(8)
C9 0.0295(10) 0.0215(9) 0.0220(9) 0.0008(7) -0.0012(8) 0.0026(7)
C10 0.0347(11) 0.0298(10) 0.0276(10) -0.0027(8) 0.0031(8) -0.0042(8)
C11 0.0401(12) 0.0338(11) 0.0347(12) 0.0035(9) 0.0106(10) -0.0034(10)
C12 0.0490(13) 0.0346(11) 0.0245(10) 0.0046(8) 0.0071(9) 0.0107(10)
C13 0.0483(13) 0.0379(12) 0.0218(10) -0.0011(9) -0.0065(9) 0.0076(10)
C14 0.0328(11) 0.0329(11) 0.0260(10) 0.0015(8) -0.0040(8) -0.0032(8)

loop_
_atom_type_symbol
_atom_type_description
_atom_type_scat_dispersion_real
_atom_type_scat_dispersion_imag
_atom_type_scat_source
C C 0.0033 0.0016 'International Tables Vol C Tables 4.2.6.8 and 6.1.1.4'
H H 0.0000 0.0000 'International Tables Vol C Tables 4.2.6.8 and 6.1.1.4'
N N 0.0061 0.0033 'International Tables Vol C Tables 4.2.6.8 and 6.1.1.4'
O O 0.0106 0.0060 'International Tables Vol C Tables 4.2.6.8 and 6.1.1.4'

loop_
_geom_angle_atom_site_label_1
_geom_angle_atom_site_label_2
_geom_angle_atom_site_label_3
_geom_angle
C2 O1 H1 108.2(18)
C3 O2 H2 107.5(18)
C5 O3 H3 109.0(19)
C6 O4 H4 107.5(19)
C7 O6 C8 114.83(15)
C1 N1 C4 113.05(14)
C7 N1 C1 120.54(15)
C7 N1 C4 123.36(14)
N1 C1 H1A 109.6
N1 C1 C2 100.50(13)
N1 C1 C5 113.23(14)
C2 C1 H1A 109.6
C5 C1 H1A 109.6
C5 C1 C2 114.09(15)
O1 C2 C1 113.89(14)
O1 C2 H2A 109.0
O1 C2 C3 110.78(14)
C1 C2 H2A 109.0
C3 C2 C1 105.06(14)
C3 C2 H2A 109.0
O2 C3 C2 112.36(14)
O2 C3 H3A 110.6
O2 C3 C4 108.53(15)
C2 C3 H3A 110.6
C4 C3 C2 103.83(14)
C4 C3 H3A 110.6
N1 C4 C3 104.56(14)
N1 C4 H4A 110.8
N1 C4 H4B 110.8
C3 C4 H4A 110.8
C3 C4 H4B 110.8
H4A C4 H4B 108.9
O3 C5 C1 108.11(14)
O3 C5 H5 109.5
O3 C5 C6 106.64(14)
C1 C5 H5 109.5
C6 C5 C1 113.50(15)
C6 C5 H5 109.5
O4 C6 C5 113.98(16)
O4 C6 H6A 108.8
O4 C6 H6B 108.8
C5 C6 H6A 108.8
C5 C6 H6B 108.8
H6A C6 H6B 107.7
O5 C7 O6 122.78(17)
O5 C7 N1 125.77(17)
N1 C7 O6 111.44(15)
O6 C8 H8A 109.9
O6 C8 H8B 109.9
O6 C8 C9 108.80(16)
H8A C8 H8B 108.3
C9 C8 H8A 109.9
C9 C8 H8B 109.9
C10 C9 C8 123.29(17)
C10 C9 C14 118.79(18)
C14 C9 C8 117.91(17)
C9 C10 H10 120.0
C9 C10 C11 119.90(19)
C11 C10 H10 120.0
C10 C11 H11 119.6
C12 C11 C10 120.9(2)
C12 C11 H11 119.6
C11 C12 H12 120.3
C13 C12 C11 119.3(2)
C13 C12 H12 120.3
C12 C13 H13 119.9
C12 C13 C14 120.2(2)
C14 C13 H13 119.9
C9 C14 H14 119.6
C13 C14 C9 120.9(2)
C13 C14 H14 119.6

loop_
_geom_bond_atom_site_label_1
_geom_bond_atom_site_label_2
_geom_bond_distance
O1 C2 1.419(2)
O1 H1 0.87(3)
O2 C3 1.412(2)
O2 H2 0.84(3)
O3 C5 1.439(2)
O3 H3 0.82(3)
O4 C6 1.417(3)
O4 H4 0.84(3)
O5 C7 1.222(2)
O6 C7 1.353(2)
O6 C8 1.440(2)
N1 C1 1.471(2)
N1 C4 1.476(2)
N1 C7 1.342(2)
C1 H1A 0.9800
C1 C2 1.542(2)
C1 C5 1.540(2)
C2 H2A 0.9800
C2 C3 1.532(2)
C3 H3A 0.9800
C3 C4 1.526(3)
C4 H4A 0.9700
C4 H4B 0.9700
C5 H5 0.9800
C5 C6 1.516(3)
C6 H6A 0.9700
C6 H6B 0.9700
C8 H8A 0.9700
C8 H8B 0.9700
C8 C9 1.507(3)
C9 C10 1.386(3)
C9 C14 1.395(3)
C10 H10 0.9300
C10 C11 1.394(3)
C11 H11 0.9300
C11 C12 1.381(3)
C12 H12 0.9300
C12 C13 1.381(3)
C13 H13 0.9300
C13 C14 1.383(3)
C14 H14 0.9300

loop_
_geom_hbond_atom_site_label_D
_geom_hbond_atom_site_label_H
_geom_hbond_atom_site_label_A
_geom_hbond_distance_DH
_geom_hbond_distance_HA
_geom_hbond_distance_DA
_geom_hbond_angle_DHA
_geom_hbond_site_symmetry_A
O4 H4 O5 0.84(3) 1.96(3) 2.784(2) 164(3) .
O3 H3 O1 0.82(3) 2.13(3) 2.793(2) 137(2) .
O3 H3 O4 0.82(3) 2.28(3) 2.904(2) 133(2) 3_745
O1 H1 O3 0.87(3) 1.95(3) 2.793(2) 164(3) 3_745
O1 H1 O4 0.87(3) 2.62(3) 3.049(2) 112(2) 3_745
O2 H2 O3 0.84(3) 2.03(3) 2.8278(19) 159(2) 3_645

loop_
_geom_torsion_atom_site_label_1
_geom_torsion_atom_site_label_2
_geom_torsion_atom_site_label_3
_geom_torsion_atom_site_label_4
_geom_torsion
O1 C2 C3 O2 -40.59(19)
O1 C2 C3 C4 -157.67(14)
O2 C3 C4 N1 -100.25(16)
O3 C5 C6 O4 -62.1(2)
O6 C8 C9 C10 7.1(3)
O6 C8 C9 C14 -172.13(17)
N1 C1 C2 O1 156.14(14)
N1 C1 C2 C3 34.74(16)
N1 C1 C5 O3 172.06(13)
N1 C1 C5 C6 54.0(2)
C1 N1 C4 C3 2.8(2)
C1 N1 C7 O5 12.1(3)
C1 N1 C7 O6 -168.74(15)
C1 C2 C3 O2 82.83(17)
C1 C2 C3 C4 -34.25(17)
C1 C5 C6 O4 56.8(2)
C2 C1 C5 O3 -73.78(18)
C2 C1 C5 C6 168.14(15)
C2 C3 C4 N1 19.47(18)
C4 N1 C1 C2 -23.42(18)
C4 N1 C1 C5 98.68(17)
C4 N1 C7 O5 170.96(19)
C4 N1 C7 O6 -9.9(2)
C5 C1 C2 O1 34.7(2)
C5 C1 C2 C3 -86.75(17)
C7 O6 C8 C9 175.36(16)
C7 N1 C1 C2 137.46(16)
C7 N1 C1 C5 -100.45(19)
C7 N1 C4 C3 -157.44(17)
C8 O6 C7 O5 -6.7(3)
C8 O6 C7 N1 174.09(16)
C8 C9 C10 C11 -179.6(2)
C8 C9 C14 C13 179.36(19)
C9 C10 C11 C12 0.5(3)
C10 C9 C14 C13 0.1(3)
C10 C11 C12 C13 -0.3(3)
C11 C12 C13 C14 0.0(3)
C12 C13 C14 C9 0.1(3)
C14 C9 C10 C11 -0.4(3)
